data_7246152
loop_
_publ_author_name
'Yang, Xin-bo'
'Jia, Chen-hui'
'Miao, Xiang-yan'
'Li, Yu-chuan'
'Pang, Si-ping'

_publ_section_title
;
 Synthesis and characterization of potential polycyclic energetic
 materials using bicyclic triazole and azetidine structures as building
 blocks
;
_journal_issue 4
_journal_name_full 'RSC Advances'
_journal_page_first 2600
_journal_page_last 2610
_journal_paper_doi 10.1039/D2RA06646G
_journal_volume 13
_journal_year 2023
_chemical_formula_moiety 'C10 H8 Cl2 F4 N10'
_chemical_formula_sum 'C10 H8 Cl2 F4 N10'
_chemical_formula_weight 415.16
_space_group_crystal_system monoclinic
_space_group_IT_number 14
_space_group_name_Hall '-P 2ybc'
_space_group_name_H-M_alt 'P 1 21/c 1'
_atom_sites_solution_hydrogens geom
_atom_sites_solution_primary direct
_audit_creation_date 2017-07-27
_audit_creation_method
;
Olex2 1.2
(compiled 2017.03.28 svn.r3405 for OlexSys, GUI svn.r5370)
;
_audit_update_record
;
2017-12-08 deposited with the CCDC.	2022-12-20 downloaded from the CCDC.
;
_cell_angle_alpha 90
_cell_angle_beta 97.03(3)
_cell_angle_gamma 90
_cell_formula_units_Z 2
_cell_length_a 10.950(2)
_cell_length_b 7.2595(15)
_cell_length_c 9.6370(19)
_cell_measurement_reflns_used 2497
_cell_measurement_temperature 153(2)
_cell_measurement_theta_max 27.4739
_cell_measurement_theta_min 2.1293
_cell_volume 760.3(3)
_computing_molecular_graphics 'Olex2 (Dolomanov et al., 2009)'
_computing_publication_material 'Olex2 (Dolomanov et al., 2009)'
_computing_structure_refinement 'XL (Sheldrick, 2008)'
_computing_structure_solution 'ShelXS (Sheldrick, 2008)'
_diffrn_ambient_temperature 153.15
_diffrn_measured_fraction_theta_full 0.987
_diffrn_measured_fraction_theta_max 0.988
_diffrn_measurement_device_type 'multiwire proportional'
_diffrn_measurement_method 'phi and omega scans'
_diffrn_radiation_monochromator graphite
_diffrn_radiation_type MoK\a
_diffrn_radiation_wavelength 0.71073
_diffrn_reflns_av_R_equivalents 0.0392
_diffrn_reflns_av_unetI/netI 0.0311
_diffrn_reflns_Laue_measured_fraction_full 0.987
_diffrn_reflns_Laue_measured_fraction_max 0.988
_diffrn_reflns_limit_h_max 14
_diffrn_reflns_limit_h_min -14
_diffrn_reflns_limit_k_max 9
_diffrn_reflns_limit_k_min -9
_diffrn_reflns_limit_l_max 12
_diffrn_reflns_limit_l_min -12
_diffrn_reflns_number 5728
_diffrn_reflns_point_group_measured_fraction_full 0.987
_diffrn_reflns_point_group_measured_fraction_max 0.988
_diffrn_reflns_theta_full 25.242
_diffrn_reflns_theta_max 27.487
_diffrn_reflns_theta_min 3.375
_exptl_absorpt_coefficient_mu 0.494
_exptl_absorpt_correction_T_max 1.0000
_exptl_absorpt_correction_T_min 0.8187
_exptl_absorpt_correction_type multi-scan
_exptl_absorpt_process_details 'CrystalClear (Rigaku Inc., 2008)'
_exptl_crystal_colour yellow
_exptl_crystal_density_diffrn 1.813
_exptl_crystal_description plate
_exptl_crystal_F_000 416
_exptl_crystal_size_max 0.23
_exptl_crystal_size_mid 0.21
_exptl_crystal_size_min 0.1
_refine_diff_density_max 0.539
_refine_diff_density_min -0.268
_refine_diff_density_rms 0.062
_refine_ls_extinction_method none
_refine_ls_goodness_of_fit_ref 1.133
_refine_ls_hydrogen_treatment constr
_refine_ls_matrix_type full
_refine_ls_number_parameters 147
_refine_ls_number_reflns 1726
_refine_ls_number_restraints 62
_refine_ls_restrained_S_all 1.137
_refine_ls_R_factor_all 0.0491
_refine_ls_R_factor_gt 0.0469
_refine_ls_shift/su_max 0.000
_refine_ls_shift/su_mean 0.000
_refine_ls_structure_factor_coef Fsqd
_refine_ls_weighting_details 'w=1/[\s^2^(Fo^2^)+(0.0331P)^2^+0.9628P] where P=(Fo^2^+2Fc^2^)/3'
_refine_ls_weighting_scheme calc
_refine_ls_wR_factor_gt 0.1049
_refine_ls_wR_factor_ref 0.1062
_reflns_Friedel_coverage 0.000
_reflns_number_gt 1662
_reflns_number_total 1726
_reflns_threshold_expression 'I > 2\s(I)'
_cod_data_source_file d2ra06646g2.cif
_cod_data_source_block 201707-31a
_cod_database_code 7246152
_shelx_shelxl_version_number 2014/7
_shelx_space_group_comment
;
The symmetry employed for this shelxl refinement is uniquely defined
by the following loop, which should always be used as a source of
symmetry information in preference to the above space-group names.
They are only intended as comments.
;
_shelx_estimated_absorpt_t_max 0.952
_shelx_estimated_absorpt_t_min 0.895
_olex2_refinement_description
;
1. Fixed Uiso
 At 1.2 times of:
  All C(H,H) groups
2. Restrained distances
 C5-C4 = C5-C4A = C5-C3A = C5-C3
 1.54 with sigma of 0.02
 N5-C4A = N5-C4 = N5-C3 = N5-C3A
 1.47 with sigma of 0.02
3. Uiso/Uaniso restraints and constraints
F2A \\sim F2 \\sim C3 \\sim C3A \\sim C4A \\sim C4: within 1.7A with sigma of
0.01 and sigma for terminal atoms of 0.01
Uanis(C3) \\sim Ueq, Uanis(C3A) \\sim Ueq, Uanis(C4A) \\sim Ueq, Uanis(C4)
\\sim Ueq, Uanis(F2A) \\sim Ueq, Uanis(F2) \\sim Ueq: with sigma of 0.01 and
sigma for terminal atoms of 0.01
4. Others
 Sof(F2A)=1-FVAR(1)
 Sof(F2)=FVAR(1)
 Sof(C4A)=Sof(H4AA)=Sof(H4AB)=Sof(C3A)=Sof(H3AA)=Sof(H3AB)=1-FVAR(2)
 Sof(C3)=Sof(H3A)=Sof(H3B)=Sof(C4)=Sof(H4A)=Sof(H4B)=FVAR(2)
5.a Secondary CH2 refined with riding coordinates:
 C3(H3A,H3B), C4(H4A,H4B), C4A(H4AA,H4AB), C3A(H3AA,H3AB)
;
_olex2_submission_special_instructions 'No special instructions were received'

loop_
_space_group_symop_operation_xyz
'x, y, z'
'-x, y+1/2, -z+1/2'
'-x, -y, -z'
'x, -y-1/2, z-1/2'

loop_
_atom_site_label
_atom_site_type_symbol
_atom_site_fract_x
_atom_site_fract_y
_atom_site_fract_z
_atom_site_U_iso_or_equiv
_atom_site_adp_type
_atom_site_occupancy
_atom_site_site_symmetry_order
_atom_site_calc_flag
_atom_site_refinement_flags_posn
_atom_site_refinement_flags_adp
_atom_site_refinement_flags_occupancy
_atom_site_disorder_assembly
_atom_site_disorder_group
Cl1 Cl 0.22640(4) 0.25756(7) 0.59745(7) 0.02738(18) Uani 1 1 d . . . . .
F1 F -0.51107(12) 0.2135(2) 0.55556(18) 0.0417(4) Uani 1 1 d . . . . .
F2 F -0.4416(8) 0.136(2) 0.7682(9) 0.055(2) Uani 0.53(3) 1 d . U P A 1
N1 N -0.04827(15) 0.0418(2) 0.50935(18) 0.0187(4) Uani 1 1 d . . . . .
N2 N -0.02498(15) 0.2109(2) 0.57150(18) 0.0177(4) Uani 1 1 d . . . . .
N3 N -0.07768(16) 0.4693(3) 0.6719(2) 0.0233(4) Uani 1 1 d . . . . .
N4 N 0.05156(16) 0.4654(3) 0.6743(2) 0.0228(4) Uani 1 1 d . . . . .
N5 N -0.24186(16) 0.2784(3) 0.5774(2) 0.0229(4) Uani 1 1 d D . . . .
C1 C 0.07999(18) 0.3143(3) 0.6176(2) 0.0195(4) Uani 1 1 d . . . . .
C2 C -0.11978(18) 0.3178(3) 0.6105(2) 0.0194(4) Uani 1 1 d . . . . .
C3 C -0.2996(11) 0.1068(18) 0.6272(16) 0.031(2) Uani 0.48(2) 1 d D U P A 1
H3A H -0.3155 0.0104 0.5546 0.038 Uiso 0.48(2) 1 calc R . P A 1
H3B H -0.2558 0.0555 0.7146 0.038 Uiso 0.48(2) 1 calc R . P A 1
C4 C -0.3391(9) 0.3979(14) 0.6218(14) 0.0234(18) Uani 0.48(2) 1 d D U P A 1
H4A H -0.3812 0.4761 0.5465 0.028 Uiso 0.48(2) 1 calc R . P A 1
H4B H -0.3132 0.4706 0.7073 0.028 Uiso 0.48(2) 1 calc R . P A 1
C5 C -0.4085(2) 0.2165(4) 0.6480(3) 0.0306(5) Uani 1 1 d D . . . .
F2A F -0.4549(10) 0.217(3) 0.7714(10) 0.060(2) Uani 0.47(3) 1 d . U P A 2
C4A C -0.3248(9) 0.3789(16) 0.6670(15) 0.030(2) Uani 0.52(2) 1 d D U P A 2
H4AA H -0.2877 0.3992 0.7647 0.037 Uiso 0.52(2) 1 calc R . P A 2
H4AB H -0.3609 0.4940 0.6247 0.037 Uiso 0.52(2) 1 calc R . P A 2
C3A C -0.3062(10) 0.1028(15) 0.5869(13) 0.0221(18) Uani 0.52(2) 1 d D U P A 2
H3AA H -0.2627 0.0139 0.6534 0.027 Uiso 0.52(2) 1 calc R . P A 2
H3AB H -0.3333 0.0445 0.4955 0.027 Uiso 0.52(2) 1 calc R . P A 2

loop_
_atom_site_aniso_label
_atom_site_aniso_U_11
_atom_site_aniso_U_22
_atom_site_aniso_U_33
_atom_site_aniso_U_23
_atom_site_aniso_U_13
_atom_site_aniso_U_12
Cl1 0.0119(2) 0.0232(3) 0.0473(4) -0.0039(2) 0.0046(2) -0.00095(18)
F1 0.0135(6) 0.0514(10) 0.0584(10) -0.0020(8) -0.0031(6) 0.0010(6)
F2 0.045(2) 0.077(6) 0.048(2) 0.010(4) 0.0241(18) -0.008(3)
N1 0.0149(7) 0.0183(9) 0.0230(8) -0.0009(7) 0.0022(6) -0.0002(6)
N2 0.0119(7) 0.0166(8) 0.0245(9) -0.0016(7) 0.0022(6) -0.0002(6)
N3 0.0157(8) 0.0239(10) 0.0312(10) -0.0044(8) 0.0062(7) -0.0004(7)
N4 0.0160(8) 0.0236(10) 0.0291(9) -0.0046(8) 0.0036(7) -0.0021(7)
N5 0.0127(8) 0.0224(9) 0.0341(10) -0.0001(8) 0.0050(7) 0.0020(7)
C1 0.0135(9) 0.0208(10) 0.0238(10) 0.0004(8) 0.0008(7) -0.0020(8)
C2 0.0157(9) 0.0200(10) 0.0230(10) 0.0002(8) 0.0043(7) 0.0018(8)
C3 0.019(3) 0.027(3) 0.045(6) 0.004(4) -0.007(4) -0.005(2)
C4 0.011(3) 0.026(3) 0.032(4) -0.009(3) -0.003(3) 0.002(2)
C5 0.0155(10) 0.0467(15) 0.0305(12) -0.0027(11) 0.0066(9) -0.0059(10)
F2A 0.060(3) 0.080(6) 0.046(3) 0.004(4) 0.032(2) -0.011(4)
C4A 0.014(3) 0.037(3) 0.041(5) -0.013(4) 0.005(3) 0.002(2)
C3A 0.012(2) 0.022(3) 0.030(4) -0.001(3) -0.006(3) -0.0008(19)

loop_
_atom_type_symbol
_atom_type_description
_atom_type_scat_dispersion_real
_atom_type_scat_dispersion_imag
_atom_type_scat_source
C C 0.0033 0.0016 'International Tables Vol C Tables 4.2.6.8 and 6.1.1.4'
H H 0.0000 0.0000 'International Tables Vol C Tables 4.2.6.8 and 6.1.1.4'
N N 0.0061 0.0033 'International Tables Vol C Tables 4.2.6.8 and 6.1.1.4'
F F 0.0171 0.0103 'International Tables Vol C Tables 4.2.6.8 and 6.1.1.4'
Cl Cl 0.1484 0.1585 'International Tables Vol C Tables 4.2.6.8 and 6.1.1.4'

loop_
_geom_angle_atom_site_label_1
_geom_angle_atom_site_label_2
_geom_angle_atom_site_label_3
_geom_angle
_geom_angle_site_symmetry_1
_geom_angle_site_symmetry_3
_geom_angle_publ_flag
N1 N1 N2 112.4(2) 3_556 . ?
N1 N2 C1 135.90(17) . . ?
N1 N2 C2 120.87(16) . . ?
C2 N2 C1 103.14(17) . . ?
C2 N3 N4 106.73(17) . . ?
C1 N4 N3 107.79(17) . . ?
C2 N5 C3 122.5(5) . . ?
C2 N5 C4 121.9(4) . . ?
C2 N5 C4A 113.9(4) . . ?
C2 N5 C3A 129.2(4) . . ?
C4 N5 C3 92.7(6) . . ?
C3A N5 C4A 93.3(6) . . ?
N2 C1 Cl1 125.96(16) . . ?
N4 C1 Cl1 122.79(16) . . ?
N4 C1 N2 111.20(18) . . ?
N3 C2 N2 111.11(18) . . ?
N3 C2 N5 124.27(19) . . ?
N5 C2 N2 124.35(19) . . ?
N5 C3 H3A 113.9 . . ?
N5 C3 H3B 113.9 . . ?
H3A C3 H3B 111.1 . . ?
C5 C3 N5 88.6(7) . . ?
C5 C3 H3A 113.9 . . ?
C5 C3 H3B 113.9 . . ?
N5 C4 H4A 114.3 . . ?
N5 C4 H4B 114.3 . . ?
N5 C4 C5 86.2(5) . . ?
H4A C4 H4B 111.4 . . ?
C5 C4 H4A 114.3 . . ?
C5 C4 H4B 114.3 . . ?
F1 C5 F2 105.3(4) . . ?
F1 C5 C3 121.8(6) . . ?
F1 C5 C4 106.9(5) . . ?
F1 C5 F2A 102.1(5) . . ?
F1 C5 C4A 123.0(6) . . ?
F1 C5 C3A 108.7(5) . . ?
F2 C5 C3 100.7(8) . . ?
F2 C5 C4 132.6(8) . . ?
C3 C5 C4 90.9(6) . . ?
F2A C5 C4A 100.6(8) . . ?
F2A C5 C3A 134.2(10) . . ?
C4A C5 C3A 90.3(6) . . ?
N5 C4A H4AA 114.1 . . ?
N5 C4A H4AB 114.1 . . ?
C5 C4A N5 87.2(5) . . ?
C5 C4A H4AA 114.1 . . ?
C5 C4A H4AB 114.1 . . ?
H4AA C4A H4AB 111.3 . . ?
N5 C3A C5 86.4(6) . . ?
N5 C3A H3AA 114.3 . . ?
N5 C3A H3AB 114.3 . . ?
C5 C3A H3AA 114.3 . . ?
C5 C3A H3AB 114.3 . . ?
H3AA C3A H3AB 111.4 . . ?

loop_
_geom_bond_atom_site_label_1
_geom_bond_atom_site_label_2
_geom_bond_distance
_geom_bond_site_symmetry_2
_geom_bond_publ_flag
Cl1 C1 1.689(2) . ?
F1 C5 1.345(3) . ?
F2 C5 1.385(9) . ?
N1 N1 1.251(3) 3_556 ?
N1 N2 1.376(2) . ?
N2 C1 1.399(3) . ?
N2 C2 1.384(3) . ?
N3 N4 1.413(2) . ?
N3 C2 1.306(3) . ?
N4 C1 1.281(3) . ?
N5 C2 1.366(3) . ?
N5 C3 1.502(13) . ?
N5 C4 1.477(10) . ?
N5 C4A 1.515(9) . ?
N5 C3A 1.465(11) . ?
C3 H3A 0.9900 . ?
C3 H3B 0.9900 . ?
C3 C5 1.468(13) . ?
C4 H4A 0.9900 . ?
C4 H4B 0.9900 . ?
C4 C5 1.557(10) . ?
C5 F2A 1.348(9) . ?
C5 C4A 1.491(10) . ?
C5 C3A 1.564(10) . ?
C4A H4AA 0.9900 . ?
C4A H4AB 0.9900 . ?
C3A H3AA 0.9900 . ?
C3A H3AB 0.9900 . ?

loop_
_geom_torsion_atom_site_label_1
_geom_torsion_atom_site_label_2
_geom_torsion_atom_site_label_3
_geom_torsion_atom_site_label_4
_geom_torsion
_geom_torsion_site_symmetry_1
_geom_torsion_site_symmetry_2
_geom_torsion_site_symmetry_3
_geom_torsion_site_symmetry_4
_geom_torsion_publ_flag
F1 C5 C4A N5 -100.4(6) . . . . ?
F1 C5 C3A N5 112.5(4) . . . . ?
N1 N1 N2 C1 1.0(4) 3_556 . . . ?
N1 N1 N2 C2 -175.0(2) 3_556 . . . ?
N1 N2 C1 Cl1 4.8(4) . . . . ?
N1 N2 C1 N4 -177.7(2) . . . . ?
N1 N2 C2 N3 177.71(18) . . . . ?
N1 N2 C2 N5 -8.0(3) . . . . ?
N3 N4 C1 Cl1 178.97(15) . . . . ?
N3 N4 C1 N2 1.4(2) . . . . ?
N4 N3 C2 N2 0.2(2) . . . . ?
N4 N3 C2 N5 -174.1(2) . . . . ?
N5 C3 C5 F1 101.2(6) . . . . ?
N5 C3 C5 F2 -143.1(8) . . . . ?
N5 C3 C5 C4 -9.4(5) . . . . ?
N5 C4 C5 F1 -114.2(4) . . . . ?
N5 C4 C5 F2 115.0(9) . . . . ?
N5 C4 C5 C3 9.6(5) . . . . ?
C1 N2 C2 N3 0.6(2) . . . . ?
C1 N2 C2 N5 174.8(2) . . . . ?
C2 N2 C1 Cl1 -178.72(16) . . . . ?
C2 N2 C1 N4 -1.2(2) . . . . ?
C2 N3 N4 C1 -1.0(2) . . . . ?
C2 N5 C3 C5 141.1(4) . . . . ?
C2 N5 C4 C5 -141.0(3) . . . . ?
C2 N5 C4A C5 -149.0(4) . . . . ?
C2 N5 C3A C5 137.2(3) . . . . ?
C3 N5 C2 N2 62.4(8) . . . . ?
C3 N5 C2 N3 -124.0(7) . . . . ?
C3 N5 C4 C5 -9.4(5) . . . . ?
C4 N5 C2 N2 -179.9(6) . . . . ?
C4 N5 C2 N3 -6.4(7) . . . . ?
C4 N5 C3 C5 9.9(5) . . . . ?
F2A C5 C4A N5 147.5(9) . . . . ?
F2A C5 C3A N5 -117.9(9) . . . . ?
C4A N5 C2 N2 162.1(6) . . . . ?
C4A N5 C2 N3 -24.4(7) . . . . ?
C4A N5 C3A C5 12.5(5) . . . . ?
C4A C5 C3A N5 -12.7(5) . . . . ?
C3A N5 C2 N2 45.9(7) . . . . ?
C3A N5 C2 N3 -140.6(6) . . . . ?
C3A N5 C4A C5 -13.1(5) . . . . ?
C3A C5 C4A N5 12.3(5) . . . . ?
